data_7206146
loop_
_publ_author_name
'Halasz, Ivan'
'Van\<cik, Hrvoj'

_publ_section_title
;
 Surface nucleation in solid-state dimerisation of nitrosobenzenes
 promoted by sublimation
;
_journal_issue 13
_journal_name_full CrystEngComm
_journal_page_first 4307
_journal_paper_doi 10.1039/c0ce00870b
_journal_volume 13
_journal_year 2011
_chemical_formula_moiety 'C6 H4 Cl N O'
_chemical_formula_sum 'C6 H4 Cl N O'
_chemical_formula_weight 141.55
_chemical_name_systematic
;
4-chloronitrosobenzene
;
_space_group_IT_number 14
_symmetry_cell_setting monoclinic
_symmetry_space_group_name_Hall '-P 2yn'
_symmetry_space_group_name_H-M 'P 1 21/n 1'
_atom_sites_solution_hydrogens geom
_atom_sites_solution_primary direct
_atom_sites_solution_secondary difmap
_audit_creation_method SHELXL-97
_cell_angle_alpha 90.00
_cell_angle_beta 98.38(6)
_cell_angle_gamma 90.00
_cell_formula_units_Z 2
_cell_length_a 3.735(2)
_cell_length_b 6.533(6)
_cell_length_c 13.510(9)
_cell_measurement_temperature 293(2)
_cell_volume 326.1(4)
_computing_cell_refinement
;
CrysAlis RED (Oxford Diffraction, 2003)
;
_computing_data_collection
;
CrysAlis CCD (Oxford Diffraction, 2003)
;
_computing_data_reduction
;
CrysAlis RED (Oxford Diffraction, 2003)
;
_computing_molecular_graphics 'ORTEP-3 (Farrugia, 1997)'
_computing_publication_material 'SHELXL-97 (Sheldrick, 1997)'
_computing_structure_refinement 'SHELXL-97 (Sheldrick, 1997)'
_computing_structure_solution 'SHELXS-97 (Sheldrick, 1997)'
_diffrn_ambient_temperature 293(2)
_diffrn_measured_fraction_theta_full 0.991
_diffrn_measured_fraction_theta_max 0.991
_diffrn_measurement_device_type 'CCD Xcalibur'
_diffrn_measurement_method '\o scans'
_diffrn_radiation_monochromator graphite
_diffrn_radiation_source 'fine-focus sealed tube'
_diffrn_radiation_type MoK\a
_diffrn_radiation_wavelength 0.71073
_diffrn_reflns_av_R_equivalents 0.0447
_diffrn_reflns_av_sigmaI/netI 0.0555
_diffrn_reflns_limit_h_max 4
_diffrn_reflns_limit_h_min -4
_diffrn_reflns_limit_k_max 8
_diffrn_reflns_limit_k_min -4
_diffrn_reflns_limit_l_max 16
_diffrn_reflns_limit_l_min -16
_diffrn_reflns_number 1470
_diffrn_reflns_theta_full 26.07
_diffrn_reflns_theta_max 26.07
_diffrn_reflns_theta_min 4.36
_exptl_absorpt_coefficient_mu 0.492
_exptl_absorpt_correction_type none
_exptl_crystal_colour green
_exptl_crystal_density_diffrn 1.442
_exptl_crystal_density_method 'not measured'
_exptl_crystal_description needles
_exptl_crystal_F_000 144
_exptl_crystal_size_max 0.3
_exptl_crystal_size_mid 0.1
_exptl_crystal_size_min 0.05
_refine_diff_density_max 0.068
_refine_diff_density_min -0.066
_refine_diff_density_rms 0.020
_refine_ls_extinction_method none
_refine_ls_goodness_of_fit_ref 1.272
_refine_ls_hydrogen_treatment constr
_refine_ls_matrix_type full
_refine_ls_number_parameters 93
_refine_ls_number_reflns 644
_refine_ls_number_restraints 56
_refine_ls_restrained_S_all 1.266
_refine_ls_R_factor_all 0.1377
_refine_ls_R_factor_gt 0.0796
_refine_ls_shift/su_max 0.001
_refine_ls_shift/su_mean 0.000
_refine_ls_structure_factor_coef Fsqd
_refine_ls_weighting_details 'calc w=1/[\s^2^(Fo^2^)+(0.0725P)^2^+0.0000P] where P=(Fo^2^+2Fc^2^)/3'
_refine_ls_weighting_scheme calc
_refine_ls_wR_factor_gt 0.1634
_refine_ls_wR_factor_ref 0.1989
_reflns_number_gt 393
_reflns_number_total 644
_reflns_threshold_expression >2sigma(I)
_cod_data_source_file c0ce00870b.txt
_cod_data_source_block p-cl
_cod_original_sg_symbol_H-M P21/n
_cod_database_code 7206146

loop_
_symmetry_equiv_pos_as_xyz
'x, y, z'
'-x+1/2, y+1/2, -z+1/2'
'-x, -y, -z'
'x-1/2, -y-1/2, z-1/2'

loop_
_atom_site_label
_atom_site_type_symbol
_atom_site_fract_x
_atom_site_fract_y
_atom_site_fract_z
_atom_site_U_iso_or_equiv
_atom_site_adp_type
_atom_site_occupancy
_atom_site_symmetry_multiplicity
_atom_site_calc_flag
_atom_site_refinement_flags
_atom_site_disorder_assembly
_atom_site_disorder_group
N1 N 0.171(4) 0.227(2) 0.3621(9) 0.058(4) Uani 0.25 1 d PDU A 1
O1 O 0.110(2) 0.2888(15) 0.2771(7) 0.059(4) Uani 0.172(6) 1 d PD A 1
O2 O 0.305(3) 0.0727(18) 0.4043(17) 0.074(6) Uani 0.131(7) 1 d PD A 1
C1 C 0.088(8) 0.391(3) 0.4383(16) 0.056(5) Uani 0.25 1 d PDU . 1
C2 C 0.136(6) 0.339(4) 0.5387(18) 0.064(7) Uani 0.25 1 d PDU . 1
H2 H 0.2389 0.2116 0.5562 0.076 Uiso 0.25 1 calc PR . 1
C3 C -0.070(8) 0.573(3) 0.4059(17) 0.049(4) Uani 0.25 1 d PDU . 1
H3 H -0.1114 0.6113 0.3389 0.059 Uiso 0.25 1 calc PR . 1
Cl Cl 0.2003(18) 0.1532(11) 0.3417(4) 0.086(2) Uani 0.25 1 d PD B 2
C1A C 0.079(6) 0.337(2) 0.4253(11) 0.040(4) Uani 0.25 1 d PDU B 2
C2A C 0.156(5) 0.290(4) 0.5255(14) 0.048(5) Uani 0.25 1 d PDU . 2
H2A H 0.2518 0.1637 0.5476 0.057 Uiso 0.25 1 calc PR . 2
C3A C -0.063(8) 0.517(3) 0.3903(17) 0.051(5) Uani 0.25 1 d PDU . 2
H3A H -0.1113 0.5402 0.3217 0.061 Uiso 0.25 1 calc PR . 2

loop_
_atom_site_aniso_label
_atom_site_aniso_U_11
_atom_site_aniso_U_22
_atom_site_aniso_U_33
_atom_site_aniso_U_23
_atom_site_aniso_U_13
_atom_site_aniso_U_12
N1 0.033(5) 0.076(8) 0.068(8) -0.033(6) 0.013(5) -0.019(5)
O1 0.069(6) 0.068(7) 0.044(6) -0.016(5) 0.020(4) -0.003(4)
O2 0.064(8) 0.050(8) 0.100(15) -0.001(8) -0.009(8) 0.023(5)
C1 0.040(6) 0.065(9) 0.062(8) -0.016(6) 0.006(5) -0.015(7)
C2 0.054(9) 0.062(12) 0.071(11) -0.003(8) -0.006(7) 0.009(6)
C3 0.037(5) 0.067(10) 0.041(7) -0.007(7) -0.004(5) -0.010(8)
Cl 0.054(2) 0.126(5) 0.083(3) -0.050(4) 0.026(2) -0.026(3)
C1A 0.028(5) 0.054(9) 0.040(7) 0.005(7) 0.007(5) -0.019(7)
C2A 0.029(5) 0.054(9) 0.064(9) 0.014(8) 0.019(5) -0.011(6)
C3A 0.038(5) 0.068(10) 0.047(7) 0.005(8) 0.008(6) -0.012(8)

loop_
_atom_type_symbol
_atom_type_description
_atom_type_scat_dispersion_real
_atom_type_scat_dispersion_imag
_atom_type_scat_source
C C 0.0033 0.0016 'International Tables Vol C Tables 4.2.6.8 and 6.1.1.4'
H H 0.0000 0.0000 'International Tables Vol C Tables 4.2.6.8 and 6.1.1.4'
N N 0.0061 0.0033 'International Tables Vol C Tables 4.2.6.8 and 6.1.1.4'
O O 0.0106 0.0060 'International Tables Vol C Tables 4.2.6.8 and 6.1.1.4'
Cl Cl 0.1484 0.1585 'International Tables Vol C Tables 4.2.6.8 and 6.1.1.4'

loop_
_geom_angle_atom_site_label_1
_geom_angle_atom_site_label_2
_geom_angle_atom_site_label_3
_geom_angle
_geom_angle_site_symmetry_1
_geom_angle_site_symmetry_3
_geom_angle_publ_flag
O1 N1 O2 136.4(17) . . ?
O1 N1 C1 111.8(13) . . ?
O2 N1 C1 111.6(15) . . ?
C3 C1 C2 121.1(15) . . ?
C3 C1 N1 120.5(17) . . ?
C2 C1 N1 117.9(18) . . ?
C3 C1 C2 27.4(13) . 3_566 ?
C2 C1 C2 93.7(14) . 3_566 ?
N1 C1 C2 148(2) . 3_566 ?
C3 C2 C1 125(3) 3_566 . ?
C3 C2 C1 38.9(15) 3_566 3_566 ?
C1 C2 C1 86.3(14) . 3_566 ?
C3 C2 H2 117.4 3_566 . ?
C1 C2 H2 117.4 . . ?
C1 C2 H2 156.3 3_566 . ?
C2 C3 C1 114(2) 3_566 . ?
C2 C3 H3 123.1 3_566 . ?
C1 C3 H3 123.1 . . ?
C3A C1A C2A 123.6(15) . . ?
C3A C1A Cl 119.8(12) . . ?
C2A C1A Cl 116.5(14) . . ?
C1A C2A C3A 116.3(18) . 3_566 ?
C1A C2A H2A 121.9 . . ?
C3A C2A H2A 121.9 3_566 . ?
C1A C3A C2A 120.1(18) . 3_566 ?
C1A C3A H3A 119.9 . . ?
C2A C3A H3A 119.9 3_566 . ?

loop_
_geom_bond_atom_site_label_1
_geom_bond_atom_site_label_2
_geom_bond_distance
_geom_bond_site_symmetry_2
_geom_bond_publ_flag
N1 O1 1.208(14) . ?
N1 O2 1.228(15) . ?
N1 C1 1.549(15) . ?
C1 C3 1.369(14) . ?
C1 C2 1.386(14) . ?
C1 C2 2.00(3) 3_566 ?
C2 C3 1.00(3) 3_566 ?
C2 C1 2.00(3) 3_566 ?
C2 H2 0.9300 . ?
C3 C2 1.00(3) 3_566 ?
C3 H3 0.9300 . ?
Cl C1A 1.751(13) . ?
C1A C3A 1.351(13) . ?
C1A C2A 1.376(12) . ?
C2A C3A 1.77(3) 3_566 ?
C2A H2A 0.9300 . ?
C3A C2A 1.77(3) 3_566 ?
C3A H3A 0.9300 . ?
